data_2223442
loop_
_publ_author_name
'Chen, An-yin'
'Le, Zhang-Gao'
'Liu, Gang'
'Pu, Shou-Zhi'
'Fan, Cong-Bin'

_publ_section_title
3-(4-{3,3,4,4,5,5-Hexafluoro-2-[5-(3-methoxyphenyl)-2-methyl-3-thienyl]cyclopent-1-enyl}-5-methyl-2-thienyl)benzonitrile
_journal_coeditor_code IS2442
_journal_issue 10
_journal_name_full 'Acta Crystallographica Section E'
_journal_page_first o2352
_journal_paper_doi 10.1107/S1600536809034771
_journal_volume 65
_journal_year 2009
_chemical_formula_iupac 'C29 H19 F6 N O S2'
_chemical_formula_moiety 'C29 H19 F6 N O S2'
_chemical_formula_sum 'C29 H19 F6 N O S2'
_chemical_formula_weight 575.57
_chemical_name_systematic
;
3-(4-{3,3,4,4,5,5-Hexafluoro-2-[5-(3-methoxyphenyl)-2-methyl-3-
thienyl]cyclopent-1-enyl}-5-methyl-2-thienyl)benzonitrile
;
_space_group_IT_number 2
_symmetry_cell_setting triclinic
_symmetry_space_group_name_Hall '-P 1'
_symmetry_space_group_name_H-M 'P -1'
_atom_sites_solution_hydrogens geom
_atom_sites_solution_primary direct
_atom_sites_solution_secondary difmap
_audit_creation_method SHELXL-97
_cell_angle_alpha 68.346(2)
_cell_angle_beta 88.783(2)
_cell_angle_gamma 82.158(2)
_cell_formula_units_Z 2
_cell_length_a 8.6134(11)
_cell_length_b 11.5938(15)
_cell_length_c 14.5281(19)
_cell_measurement_reflns_used 1963
_cell_measurement_temperature 296(2)
_cell_measurement_theta_max 21.82
_cell_measurement_theta_min 2.39
_cell_volume 1335.1(3)
_computing_cell_refinement 'SAINT (Bruker, 1997)'
_computing_data_collection 'SMART (Bruker, 1997)'
_computing_data_reduction 'SAINT (Bruker, 1997)'
_computing_molecular_graphics 'SHELXTL (Sheldrick, 2008)'
_computing_publication_material 'SHELXTL (Sheldrick, 2008)'
_computing_structure_refinement 'SHELXL97 (Sheldrick, 2008)'
_computing_structure_solution 'SHELXS97 (Sheldrick, 2008)'
_diffrn_ambient_temperature 296(2)
_diffrn_measured_fraction_theta_full 0.994
_diffrn_measured_fraction_theta_max 0.994
_diffrn_measurement_device_type 'Bruker SMART CCD area-detector'
_diffrn_measurement_method '\f and \w'
_diffrn_radiation_monochromator graphite
_diffrn_radiation_source 'fine-focus sealed tube'
_diffrn_radiation_type MoK\a
_diffrn_radiation_wavelength 0.71073
_diffrn_reflns_av_R_equivalents 0.0292
_diffrn_reflns_av_sigmaI/netI 0.0497
_diffrn_reflns_limit_h_max 10
_diffrn_reflns_limit_h_min -10
_diffrn_reflns_limit_k_max 14
_diffrn_reflns_limit_k_min -14
_diffrn_reflns_limit_l_max 17
_diffrn_reflns_limit_l_min -17
_diffrn_reflns_number 10275
_diffrn_reflns_theta_full 25.50
_diffrn_reflns_theta_max 25.50
_diffrn_reflns_theta_min 2.39
_exptl_absorpt_coefficient_mu 0.265
_exptl_absorpt_correction_T_max 0.9740
_exptl_absorpt_correction_T_min 0.9613
_exptl_absorpt_correction_type multi-scan
_exptl_absorpt_process_details '(<i>SADABS</i>; Sheldrick, 1996)'
_exptl_crystal_colour colourless
_exptl_crystal_density_diffrn 1.432
_exptl_crystal_density_method 'not measured'
_exptl_crystal_description block
_exptl_crystal_F_000 588
_exptl_crystal_size_max 0.15
_exptl_crystal_size_mid 0.13
_exptl_crystal_size_min 0.10
_refine_diff_density_max 0.301
_refine_diff_density_min -0.225
_refine_ls_extinction_method none
_refine_ls_goodness_of_fit_ref 1.027
_refine_ls_hydrogen_treatment constr
_refine_ls_matrix_type full
_refine_ls_number_parameters 383
_refine_ls_number_reflns 4948
_refine_ls_number_restraints 16
_refine_ls_restrained_S_all 1.028
_refine_ls_R_factor_all 0.0869
_refine_ls_R_factor_gt 0.0485
_refine_ls_shift/su_max 0.000
_refine_ls_shift/su_mean 0.000
_refine_ls_structure_factor_coef Fsqd
_refine_ls_weighting_details 'calc w=1/[\s^2^(Fo^2^)+(0.0556P)^2^+0.1414P] where P=(Fo^2^+2Fc^2^)/3'
_refine_ls_weighting_scheme calc
_refine_ls_wR_factor_gt 0.1072
_refine_ls_wR_factor_ref 0.1265
_reflns_number_gt 3155
_reflns_number_total 4948
_reflns_threshold_expression I>2\s(I)
_cod_data_source_file is2442.cif
_cod_data_source_block I
_cod_depositor_comments
;
The following automatic conversions were performed:
'_symmetry_cell_setting' value 'Triclinic' changed to 'triclinic'
according to '/home/saulius/struct/CIF-dictionaries/cif_core.dic'
dictionary named 'cif_core.dic' version 2.4.1 from 2010-06-29.

Automatic conversion script
Id: cif_fix_enum 1527 2010-12-29 10:47:43Z saulius 

The following automatic conversions were performed:

'_symmetry_cell_setting' value 'Triclinic' changed to 'triclinic'
according to /home/saulius/struct/CIF-dictionaries/cif_core.dic
dictionary named 'cif_core.dic' version 2.4.1 from 2010-06-29.

Automatic conversion script
Id: cif_fix_values 1715 2011-07-08 13:25:40Z adriana 
;
_cod_database_code 2223442
_cod_database_fobs_code 2223442

loop_
_symmetry_equiv_pos_as_xyz
'x, y, z'
'-x, -y, -z'

loop_
_atom_site_type_symbol
_atom_site_label
_atom_site_fract_x
_atom_site_fract_y
_atom_site_fract_z
_atom_site_U_iso_or_equiv
_atom_site_adp_type
_atom_site_calc_flag
_atom_site_refinement_flags
_atom_site_occupancy
_atom_site_disorder_assembly
_atom_site_disorder_group
C C2 0.8607(7) 0.8219(8) 0.1970(5) 0.0616(8) Uani d PD 0.751(4) A 1
C C3 0.9550(6) 0.8673(5) 0.2620(5) 0.0653(13) Uani d PD 0.751(4) A 1
C C4 0.8293(11) 0.9522(4) 0.2991(4) 0.0510(14) Uani d PD 0.751(4) A 1
F F1 0.9173(6) 0.7019(6) 0.2107(4) 0.0911(14) Uani d PD 0.751(4) A 1
F F2 0.8822(6) 0.8920(4) 0.1004(4) 0.0963(15) Uani d PD 0.751(4) A 1
F F3 1.0171(4) 0.7695(3) 0.3431(2) 0.1018(11) Uani d PD 0.751(4) A 1
F F4 1.0726(3) 0.9286(4) 0.2184(3) 0.0965(11) Uani d PD 0.751(4) A 1
F F5 0.8628(3) 0.9419(3) 0.3914(2) 0.0814(9) Uani d PD 0.751(4) A 1
F F6 0.8338(4) 1.0749(3) 0.2401(2) 0.0802(11) Uani d PD 0.751(4) A 1
C C2' 0.8610(15) 0.822(2) 0.1990(15) 0.0616(8) Uani d PD 0.249(4) A 2
C C3' 0.9453(17) 0.9039(17) 0.2351(15) 0.0653(13) Uani d PD 0.249(4) A 2
C C4' 0.848(4) 0.9271(15) 0.2995(13) 0.0510(14) Uani d PD 0.249(4) A 2
F F1' 0.904(2) 0.700(2) 0.2492(14) 0.0911(14) Uani d PD 0.249(4) A 2
F F2' 0.877(2) 0.8315(16) 0.1047(14) 0.0963(15) Uani d PD 0.249(4) A 2
F F3' 1.0853(14) 0.8369(11) 0.2718(9) 0.1018(11) Uani d PD 0.249(4) A 2
F F4' 0.9731(9) 0.9989(10) 0.1527(8) 0.0965(11) Uani d PD 0.249(4) A 2
F F5' 0.8899(11) 0.8652(10) 0.3949(8) 0.0814(9) Uani d PD 0.249(4) A 2
F F6' 0.8456(16) 1.0469(13) 0.2921(9) 0.0802(11) Uani d PD 0.249(4) A 2
C C1 0.6932(3) 0.8443(2) 0.2242(2) 0.0474(7) Uani d D 1 . .
C C5 0.6795(3) 0.9091(2) 0.28436(19) 0.0460(7) Uani d D 1 A .
C C6 0.4380(3) 0.8805(2) 0.13185(19) 0.0451(6) Uani d . 1 . .
C C7 0.5704(3) 0.8033(2) 0.1798(2) 0.0461(7) Uani d . 1 A .
C C8 0.5748(3) 0.6789(3) 0.1826(2) 0.0516(7) Uani d . 1 . .
H H8 0.6580 0.6159 0.2111 0.062 Uiso calc R 1 A .
C C9 0.4467(3) 0.6608(2) 0.1399(2) 0.0482(7) Uani d . 1 A .
C C10 0.3912(3) 1.0166(2) 0.1107(2) 0.0545(7) Uani d . 1 A .
H H10A 0.3333 1.0270 0.1650 0.082 Uiso calc R 1 . .
H H10B 0.3269 1.0533 0.0511 0.082 Uiso calc R 1 . .
H H10C 0.4834 1.0571 0.1024 0.082 Uiso calc R 1 . .
C C11 0.4066(4) 0.5459(3) 0.1315(2) 0.0520(7) Uani d . 1 . .
C C12 0.2517(4) 0.5282(3) 0.1271(2) 0.0593(8) Uani d . 1 A .
H H12 0.1722 0.5894 0.1304 0.071 Uiso calc R 1 . .
C C13 0.2130(4) 0.4207(3) 0.1178(2) 0.0673(9) Uani d . 1 . .
C C14 0.3297(5) 0.3315(3) 0.1111(2) 0.0739(10) Uani d . 1 A .
H H14 0.3046 0.2602 0.1029 0.089 Uiso calc R 1 . .
C C15 0.4834(5) 0.3476(3) 0.1163(2) 0.0688(9) Uani d . 1 . .
H H15 0.5620 0.2861 0.1126 0.083 Uiso calc R 1 A .
C C16 0.5244(4) 0.4538(3) 0.1270(2) 0.0620(8) Uani d . 1 A .
H H16 0.6293 0.4631 0.1310 0.074 Uiso calc R 1 . .
C C17 0.0082(6) 0.3090(4) 0.1022(4) 0.1315(19) Uani d . 1 . .
H H17A 0.0523 0.3022 0.0429 0.197 Uiso calc R 1 A .
H H17B -0.1042 0.3193 0.0965 0.197 Uiso calc R 1 . .
H H17C 0.0442 0.2343 0.1580 0.197 Uiso calc R 1 . .
C C18 0.4268(3) 0.8736(3) 0.37482(19) 0.0480(7) Uani d . 1 A .
C C19 0.5397(3) 0.9477(2) 0.33159(19) 0.0452(7) Uani d . 1 . .
C C20 0.5058(3) 1.0699(3) 0.33379(19) 0.0480(7) Uani d . 1 A .
H H20 0.5720 1.1306 0.3087 0.058 Uiso calc R 1 . .
C C21 0.3672(3) 1.0900(3) 0.3761(2) 0.0503(7) Uani d . 1 . .
C C22 0.4206(4) 0.7390(3) 0.3910(2) 0.0602(8) Uani d . 1 . .
H H22A 0.3639 0.7343 0.3366 0.090 Uiso calc R 1 A .
H H22B 0.3687 0.7003 0.4515 0.090 Uiso calc R 1 . .
H H22C 0.5253 0.6962 0.3951 0.090 Uiso calc R 1 . .
C C23 0.2932(3) 1.2076(3) 0.38317(19) 0.0511(7) Uani d . 1 A .
C C24 0.1306(4) 1.2368(3) 0.3827(2) 0.0610(8) Uani d . 1 . .
H H24 0.0666 1.1797 0.3799 0.073 Uiso calc R 1 A .
C C25 0.0641(4) 1.3508(3) 0.3865(2) 0.0698(9) Uani d . 1 A .
C C26 0.1566(5) 1.4367(3) 0.3904(2) 0.0796(10) Uani d . 1 . .
H H26 0.1110 1.5126 0.3935 0.095 Uiso calc R 1 A .
C C27 0.3175(5) 1.4096(3) 0.3896(3) 0.0760(10) Uani d . 1 A .
H H27 0.3805 1.4679 0.3912 0.091 Uiso calc R 1 . .
C C28 0.3851(4) 1.2964(3) 0.3863(2) 0.0619(8) Uani d . 1 . .
H H28 0.4937 1.2789 0.3863 0.074 Uiso calc R 1 A .
C C29 -0.1043(5) 1.3799(4) 0.3840(3) 0.0919(13) Uani d . 1 . .
N N1 -0.2356(4) 1.4047(4) 0.3815(3) 0.1329(16) Uani d . 1 A .
O O1 0.0558(3) 0.4145(2) 0.1161(2) 0.0975(9) Uani d . 1 A .
S S1 0.32016(9) 0.79945(7) 0.09174(5) 0.0523(2) Uani d . 1 A .
S S2 0.28003(9) 0.95549(7) 0.41707(6) 0.0570(2) Uani d . 1 A .

loop_
_atom_site_aniso_label
_atom_site_aniso_U_11
_atom_site_aniso_U_22
_atom_site_aniso_U_33
_atom_site_aniso_U_12
_atom_site_aniso_U_13
_atom_site_aniso_U_23
C2 0.0492(19) 0.066(2) 0.075(2) 0.0006(16) 0.0011(16) -0.0354(18)
C3 0.036(2) 0.067(4) 0.096(5) 0.000(2) -0.005(2) -0.035(3)
C4 0.048(3) 0.050(3) 0.063(2) -0.008(3) 0.0055(16) -0.0309(19)
F1 0.0546(17) 0.0930(16) 0.155(5) 0.0099(12) 0.006(3) -0.087(3)
F2 0.0647(14) 0.153(5) 0.0747(16) -0.029(3) 0.0199(11) -0.042(3)
F3 0.092(2) 0.095(2) 0.114(3) 0.0270(18) -0.0439(19) -0.045(2)
F4 0.0457(17) 0.140(3) 0.145(3) -0.0392(19) 0.0381(17) -0.093(2)
F5 0.0607(16) 0.130(3) 0.0804(16) -0.0208(19) -0.0012(12) -0.067(2)
F6 0.0650(15) 0.057(2) 0.115(3) -0.0247(14) 0.024(2) -0.023(2)
C2' 0.0492(19) 0.066(2) 0.075(2) 0.0006(16) 0.0011(16) -0.0354(18)
C3' 0.036(2) 0.067(4) 0.096(5) 0.000(2) -0.005(2) -0.035(3)
C4' 0.048(3) 0.050(3) 0.063(2) -0.008(3) 0.0055(16) -0.0309(19)
F1' 0.0546(17) 0.0930(16) 0.155(5) 0.0099(12) 0.006(3) -0.087(3)
F2' 0.0647(14) 0.153(5) 0.0747(16) -0.029(3) 0.0199(11) -0.042(3)
F3' 0.092(2) 0.095(2) 0.114(3) 0.0270(18) -0.0439(19) -0.045(2)
F4' 0.0457(17) 0.140(3) 0.145(3) -0.0392(19) 0.0381(17) -0.093(2)
F5' 0.0607(16) 0.130(3) 0.0804(16) -0.0208(19) -0.0012(12) -0.067(2)
F6' 0.0650(15) 0.057(2) 0.115(3) -0.0247(14) 0.024(2) -0.023(2)
C1 0.0408(16) 0.0449(16) 0.0557(17) -0.0031(13) 0.0014(13) -0.0187(14)
C5 0.0428(16) 0.0451(15) 0.0501(16) -0.0076(12) 0.0010(13) -0.0170(13)
C6 0.0476(16) 0.0459(16) 0.0465(16) -0.0076(13) 0.0049(13) -0.0224(13)
C7 0.0415(16) 0.0491(16) 0.0538(17) -0.0065(13) 0.0037(13) -0.0261(14)
C8 0.0479(17) 0.0475(17) 0.0603(18) 0.0008(13) -0.0026(14) -0.0231(14)
C9 0.0516(17) 0.0431(15) 0.0531(17) -0.0030(13) 0.0019(13) -0.0226(13)
C10 0.0567(18) 0.0443(16) 0.0621(19) -0.0028(14) -0.0032(14) -0.0205(14)
C11 0.066(2) 0.0456(16) 0.0459(16) -0.0046(15) -0.0030(14) -0.0198(13)
C12 0.068(2) 0.0485(17) 0.0628(19) -0.0063(15) -0.0068(16) -0.0218(15)
C13 0.087(3) 0.0470(18) 0.068(2) -0.0173(18) -0.0074(18) -0.0186(16)
C14 0.115(3) 0.0417(18) 0.069(2) -0.018(2) -0.003(2) -0.0227(16)
C15 0.094(3) 0.0420(18) 0.068(2) 0.0048(18) 0.0031(19) -0.0227(16)
C16 0.075(2) 0.0513(18) 0.0618(19) -0.0045(16) 0.0054(16) -0.0252(15)
C17 0.135(4) 0.084(3) 0.179(5) -0.048(3) -0.038(3) -0.038(3)
C18 0.0487(17) 0.0518(16) 0.0472(16) -0.0107(13) 0.0008(13) -0.0212(14)
C19 0.0427(16) 0.0483(16) 0.0472(16) -0.0083(13) 0.0006(13) -0.0200(13)
C20 0.0450(17) 0.0511(17) 0.0520(16) -0.0127(13) 0.0014(13) -0.0218(14)
C21 0.0439(17) 0.0579(18) 0.0505(16) -0.0038(14) -0.0013(13) -0.0228(14)
C22 0.068(2) 0.0564(18) 0.0583(18) -0.0188(16) 0.0079(15) -0.0204(15)
C23 0.0500(17) 0.0582(18) 0.0454(16) 0.0004(14) -0.0003(13) -0.0221(14)
C24 0.056(2) 0.067(2) 0.0564(18) -0.0040(16) 0.0048(15) -0.0202(16)
C25 0.061(2) 0.070(2) 0.062(2) 0.0079(18) 0.0113(16) -0.0133(18)
C26 0.090(3) 0.062(2) 0.078(2) 0.018(2) 0.005(2) -0.0260(19)
C27 0.087(3) 0.059(2) 0.086(2) -0.0044(19) -0.002(2) -0.0330(19)
C28 0.059(2) 0.063(2) 0.067(2) -0.0024(16) -0.0043(16) -0.0303(17)
C29 0.067(3) 0.087(3) 0.091(3) 0.017(2) 0.022(2) -0.008(2)
N1 0.078(3) 0.123(3) 0.143(3) 0.021(2) 0.034(2) 0.001(2)
O1 0.096(2) 0.0707(16) 0.129(2) -0.0306(15) -0.0231(17) -0.0324(16)
S1 0.0505(4) 0.0490(4) 0.0619(5) -0.0042(3) -0.0044(3) -0.0264(4)
S2 0.0502(5) 0.0664(5) 0.0616(5) -0.0165(4) 0.0121(4) -0.0295(4)

loop_
_atom_type_symbol
_atom_type_description
_atom_type_scat_dispersion_real
_atom_type_scat_dispersion_imag
_atom_type_scat_source
C C 0.0033 0.0016 'International Tables Vol C Tables 4.2.6.8 and 6.1.1.4'
H H 0.0000 0.0000 'International Tables Vol C Tables 4.2.6.8 and 6.1.1.4'
N N 0.0061 0.0033 'International Tables Vol C Tables 4.2.6.8 and 6.1.1.4'
O O 0.0106 0.0060 'International Tables Vol C Tables 4.2.6.8 and 6.1.1.4'
F F 0.0171 0.0103 'International Tables Vol C Tables 4.2.6.8 and 6.1.1.4'
S S 0.1246 0.1234 'International Tables Vol C Tables 4.2.6.8 and 6.1.1.4'

loop_
_geom_angle_atom_site_label_1
_geom_angle_atom_site_label_2
_geom_angle_atom_site_label_3
_geom_angle_site_symmetry_1
_geom_angle_site_symmetry_3
_geom_angle
_geom_angle_publ_flag
F1 C2 F2 . . 106.8(5) ?
F1 C2 C1 . . 115.7(5) ?
F2 C2 C1 . . 111.1(5) ?
F1 C2 C3 . . 109.8(6) ?
F2 C2 C3 . . 108.3(6) ?
C1 C2 C3 . . 105.0(4) ?
F4 C3 F3 . . 106.9(4) ?
F4 C3 C4 . . 111.4(5) ?
F3 C3 C4 . . 107.3(5) ?
F4 C3 C2 . . 115.7(6) ?
F3 C3 C2 . . 110.6(5) ?
C4 C3 C2 . . 104.7(5) ?
F5 C4 F6 . . 106.4(4) ?
F5 C4 C5 . . 116.0(6) ?
F6 C4 C5 . . 111.9(5) ?
F5 C4 C3 . . 111.8(5) ?
F6 C4 C3 . . 108.4(6) ?
C5 C4 C3 . . 102.3(4) ?
F2' C2' F1' . . 102.3(18) ?
F2' C2' C1 . . 112.5(15) ?
F1' C2' C1 . . 103.8(14) ?
F2' C2' C3' . . 118.5(18) ?
F1' C2' C3' . . 113.2(17) ?
C1 C2' C3' . . 105.8(11) ?
F4' C3' F3' . . 106.7(13) ?
F4' C3' C4' . . 118.9(17) ?
F3' C3' C4' . . 116.3(19) ?
F4' C3' C2' . . 104.6(18) ?
F3' C3' C2' . . 106.0(16) ?
C4' C3' C2' . . 102.8(16) ?
F5' C4' F6' . . 101.1(13) ?
F5' C4' C5 . . 108(2) ?
F6' C4' C5 . . 107(2) ?
F5' C4' C3' . . 116(2) ?
F6' C4' C3' . . 110(2) ?
C5 C4' C3' . . 113.5(15) ?
C5 C1 C7 . . 129.3(2) ?
C5 C1 C2' . . 110.0(9) ?
C7 C1 C2' . . 120.6(9) ?
C5 C1 C2 . . 111.0(4) ?
C7 C1 C2 . . 119.5(4) ?
C1 C5 C19 . . 129.6(2) ?
C1 C5 C4' . . 103.5(10) ?
C19 C5 C4' . . 126.8(9) ?
C1 C5 C4 . . 112.9(3) ?
C19 C5 C4 . . 117.5(4) ?
C7 C6 C10 . . 129.4(2) ?
C7 C6 S1 . . 110.49(19) ?
C10 C6 S1 . . 120.1(2) ?
C6 C7 C8 . . 112.6(2) ?
C6 C7 C1 . . 123.7(2) ?
C8 C7 C1 . . 123.7(2) ?
C9 C8 C7 . . 113.7(2) ?
C9 C8 H8 . . 123.1 ?
C7 C8 H8 . . 123.1 ?
C8 C9 C11 . . 129.6(3) ?
C8 C9 S1 . . 110.2(2) ?
C11 C9 S1 . . 120.3(2) ?
C6 C10 H10A . . 109.5 ?
C6 C10 H10B . . 109.5 ?
H10A C10 H10B . . 109.5 ?
C6 C10 H10C . . 109.5 ?
H10A C10 H10C . . 109.5 ?
H10B C10 H10C . . 109.5 ?
C12 C11 C16 . . 119.0(3) ?
C12 C11 C9 . . 120.8(3) ?
C16 C11 C9 . . 120.2(3) ?
C13 C12 C11 . . 121.1(3) ?
C13 C12 H12 . . 119.5 ?
C11 C12 H12 . . 119.5 ?
O1 C13 C14 . . 125.5(3) ?
O1 C13 C12 . . 114.9(3) ?
C14 C13 C12 . . 119.6(3) ?
C13 C14 C15 . . 119.8(3) ?
C13 C14 H14 . . 120.1 ?
C15 C14 H14 . . 120.1 ?
C14 C15 C16 . . 121.4(3) ?
C14 C15 H15 . . 119.3 ?
C16 C15 H15 . . 119.3 ?
C15 C16 C11 . . 119.1(3) ?
C15 C16 H16 . . 120.5 ?
C11 C16 H16 . . 120.5 ?
O1 C17 H17A . . 109.5 ?
O1 C17 H17B . . 109.5 ?
H17A C17 H17B . . 109.5 ?
O1 C17 H17C . . 109.5 ?
H17A C17 H17C . . 109.5 ?
H17B C17 H17C . . 109.5 ?
C19 C18 C22 . . 129.6(3) ?
C19 C18 S2 . . 110.3(2) ?
C22 C18 S2 . . 120.0(2) ?
C18 C19 C20 . . 112.7(2) ?
C18 C19 C5 . . 125.0(2) ?
C20 C19 C5 . . 122.3(2) ?
C21 C20 C19 . . 113.8(2) ?
C21 C20 H20 . . 123.1 ?
C19 C20 H20 . . 123.1 ?
C20 C21 C23 . . 127.3(3) ?
C20 C21 S2 . . 110.0(2) ?
C23 C21 S2 . . 122.7(2) ?
C18 C22 H22A . . 109.5 ?
C18 C22 H22B . . 109.5 ?
H22A C22 H22B . . 109.5 ?
C18 C22 H22C . . 109.5 ?
H22A C22 H22C . . 109.5 ?
H22B C22 H22C . . 109.5 ?
C28 C23 C24 . . 118.2(3) ?
C28 C23 C21 . . 120.1(3) ?
C24 C23 C21 . . 121.6(3) ?
C25 C24 C23 . . 120.2(3) ?
C25 C24 H24 . . 119.9 ?
C23 C24 H24 . . 119.9 ?
C26 C25 C24 . . 120.8(3) ?
C26 C25 C29 . . 120.0(3) ?
C24 C25 C29 . . 119.2(4) ?
C25 C26 C27 . . 119.6(3) ?
C25 C26 H26 . . 120.2 ?
C27 C26 H26 . . 120.2 ?
C28 C27 C26 . . 120.1(3) ?
C28 C27 H27 . . 119.9 ?
C26 C27 H27 . . 119.9 ?
C27 C28 C23 . . 121.1(3) ?
C27 C28 H28 . . 119.5 ?
C23 C28 H28 . . 119.5 ?
N1 C29 C25 . . 178.8(5) ?
C13 O1 C17 . . 117.6(3) ?
C6 S1 C9 . . 92.97(13) ?
C18 S2 C21 . . 93.21(13) ?

loop_
_geom_bond_atom_site_label_1
_geom_bond_atom_site_label_2
_geom_bond_site_symmetry_2
_geom_bond_distance
_geom_bond_publ_flag
C2 F1 . 1.352(5) ?
C2 F2 . 1.361(6) ?
C2 C1 . 1.502(6) ?
C2 C3 . 1.530(6) ?
C3 F4 . 1.331(5) ?
C3 F3 . 1.354(5) ?
C3 C4 . 1.583(11) ?
C4 F5 . 1.337(5) ?
C4 F6 . 1.369(5) ?
C4 C5 . 1.492(8) ?
C2' F2' . 1.340(10) ?
C2' F1' . 1.339(10) ?
C2' C1 . 1.494(10) ?
C2' C3' . 1.505(10) ?
C3' F4' . 1.338(10) ?
C3' F3' . 1.345(10) ?
C3' C4' . 1.32(4) ?
C4' F5' . 1.334(10) ?
C4' F6' . 1.350(10) ?
C4' C5 . 1.53(3) ?
C1 C5 . 1.342(4) ?
C1 C7 . 1.467(4) ?
C5 C19 . 1.471(4) ?
C6 C7 . 1.371(4) ?
C6 C10 . 1.490(3) ?
C6 S1 . 1.715(3) ?
C7 C8 . 1.423(3) ?
C8 C9 . 1.355(4) ?
C8 H8 . 0.9300 ?
C9 C11 . 1.468(4) ?
C9 S1 . 1.727(3) ?
C10 H10A . 0.9600 ?
C10 H10B . 0.9600 ?
C10 H10C . 0.9600 ?
C11 C12 . 1.384(4) ?
C11 C16 . 1.389(4) ?
C12 C13 . 1.386(4) ?
C12 H12 . 0.9300 ?
C13 O1 . 1.367(4) ?
C13 C14 . 1.370(5) ?
C14 C15 . 1.370(5) ?
C14 H14 . 0.9300 ?
C15 C16 . 1.388(4) ?
C15 H15 . 0.9300 ?
C16 H16 . 0.9300 ?
C17 O1 . 1.424(4) ?
C17 H17A . 0.9600 ?
C17 H17B . 0.9600 ?
C17 H17C . 0.9600 ?
C18 C19 . 1.372(4) ?
C18 C22 . 1.499(4) ?
C18 S2 . 1.716(3) ?
C19 C20 . 1.420(4) ?
C20 C21 . 1.362(4) ?
C20 H20 . 0.9300 ?
C21 C23 . 1.462(4) ?
C21 S2 . 1.722(3) ?
C22 H22A . 0.9600 ?
C22 H22B . 0.9600 ?
C22 H22C . 0.9600 ?
C23 C28 . 1.395(4) ?
C23 C24 . 1.395(4) ?
C24 C25 . 1.387(4) ?
C24 H24 . 0.9300 ?
C25 C26 . 1.375(5) ?
C25 C29 . 1.441(5) ?
C26 C27 . 1.379(5) ?
C26 H26 . 0.9300 ?
C27 C28 . 1.379(4) ?
C27 H27 . 0.9300 ?
C28 H28 . 0.9300 ?
C29 N1 . 1.126(4) ?

loop_
_geom_torsion_atom_site_label_1
_geom_torsion_atom_site_label_2
_geom_torsion_atom_site_label_3
_geom_torsion_atom_site_label_4
_geom_torsion_site_symmetry_1
_geom_torsion_site_symmetry_2
_geom_torsion_site_symmetry_3
_geom_torsion_site_symmetry_4
_geom_torsion
_geom_torsion_publ_flag
F1 C2 C3 F4 . . . . 94.8(6) ?
F2 C2 C3 F4 . . . . -21.6(6) ?
C1 C2 C3 F4 . . . . -140.3(5) ?
F1 C2 C3 F3 . . . . -26.9(6) ?
F2 C2 C3 F3 . . . . -143.2(5) ?
C1 C2 C3 F3 . . . . 98.0(5) ?
F1 C2 C3 C4 . . . . -142.2(4) ?
F2 C2 C3 C4 . . . . 101.5(5) ?
C1 C2 C3 C4 . . . . -17.3(6) ?
F4 C3 C4 F5 . . . . -89.5(6) ?
F3 C3 C4 F5 . . . . 27.2(7) ?
C2 C3 C4 F5 . . . . 144.8(6) ?
F4 C3 C4 F6 . . . . 27.5(7) ?
F3 C3 C4 F6 . . . . 144.1(5) ?
C2 C3 C4 F6 . . . . -98.3(6) ?
F4 C3 C4 C5 . . . . 145.8(5) ?
F3 C3 C4 C5 . . . . -97.5(5) ?
C2 C3 C4 C5 . . . . 20.0(5) ?
F2' C2' C3' F4' . . . . 21.7(19) ?
F1' C2' C3' F4' . . . . 141.4(14) ?
C1 C2' C3' F4' . . . . -105.6(16) ?
F2' C2' C3' F3' . . . . -91(2) ?
F1' C2' C3' F3' . . . . 28.8(18) ?
C1 C2' C3' F3' . . . . 141.8(14) ?
F2' C2' C3' C4' . . . . 146.6(15) ?
F1' C2' C3' C4' . . . . -93.7(14) ?
C1 C2' C3' C4' . . . . 19.3(17) ?
F4' C3' C4' F5' . . . . -140.1(16) ?
F3' C3' C4' F5' . . . . -10(3) ?
C2' C3' C4' F5' . . . . 105(2) ?
F4' C3' C4' F6' . . . . -26(3) ?
F3' C3' C4' F6' . . . . 104(2) ?
C2' C3' C4' F6' . . . . -141.1(17) ?
F4' C3' C4' C5 . . . . 94(2) ?
F3' C3' C4' C5 . . . . -136.5(16) ?
C2' C3' C4' C5 . . . . -21.2(16) ?
F2' C2' C1 C5 . . . . -141.7(14) ?
F1' C2' C1 C5 . . . . 108.5(15) ?
C3' C2' C1 C5 . . . . -10.9(15) ?
F2' C2' C1 C7 . . . . 35(2) ?
F1' C2' C1 C7 . . . . -75.1(15) ?
C3' C2' C1 C7 . . . . 165.6(8) ?
F2' C2' C1 C2 . . . . 2E1(6) ?
F1' C2' C1 C2 . . . . -10E1(6) ?
C3' C2' C1 C2 . . . . 15E1(6) ?
F1 C2 C1 C5 . . . . 129.1(6) ?
F2 C2 C1 C5 . . . . -108.9(5) ?
C3 C2 C1 C5 . . . . 7.9(6) ?
F1 C2 C1 C7 . . . . -54.9(7) ?
F2 C2 C1 C7 . . . . 67.1(7) ?
C3 C2 C1 C7 . . . . -176.0(3) ?
F1 C2 C1 C2' . . . . 11E1(6) ?
F2 C2 C1 C2' . . . . -13E1(6) ?
C3 C2 C1 C2' . . . . -2E1(6) ?
C7 C1 C5 C19 . . . . 6.8(5) ?
C2' C1 C5 C19 . . . . -177.1(9) ?
C2 C1 C5 C19 . . . . -177.6(4) ?
C7 C1 C5 C4' . . . . -177.1(6) ?
C2' C1 C5 C4' . . . . -1.1(11) ?
C2 C1 C5 C4' . . . . -1.6(7) ?
C7 C1 C5 C4 . . . . -169.6(3) ?
C2' C1 C5 C4 . . . . 6.4(10) ?
C2 C1 C5 C4 . . . . 5.9(5) ?
F5' C4' C5 C1 . . . . -115.1(14) ?
F6' C4' C5 C1 . . . . 136.6(12) ?
C3' C4' C5 C1 . . . . 15.1(13) ?
F5' C4' C5 C19 . . . . 61.1(15) ?
F6' C4' C5 C19 . . . . -47.2(15) ?
C3' C4' C5 C19 . . . . -168.7(9) ?
F5' C4' C5 C4 . . . . 101(5) ?
F6' C4' C5 C4 . . . . -7(3) ?
C3' C4' C5 C4 . . . . -129(5) ?
F5 C4 C5 C1 . . . . -138.4(4) ?
F6 C4 C5 C1 . . . . 99.4(5) ?
C3 C4 C5 C1 . . . . -16.5(4) ?
F5 C4 C5 C19 . . . . 44.6(5) ?
F6 C4 C5 C19 . . . . -77.6(5) ?
C3 C4 C5 C19 . . . . 166.6(3) ?
F5 C4 C5 C4' . . . . -100(4) ?
F6 C4 C5 C4' . . . . 138(5) ?
C3 C4 C5 C4' . . . . 22(4) ?
C10 C6 C7 C8 . . . . -178.1(3) ?
S1 C6 C7 C8 . . . . 0.5(3) ?
C10 C6 C7 C1 . . . . 2.5(4) ?
S1 C6 C7 C1 . . . . -178.9(2) ?
C5 C1 C7 C6 . . . . 48.2(4) ?
C2' C1 C7 C6 . . . . -127.5(10) ?
C2 C1 C7 C6 . . . . -127.0(4) ?
C5 C1 C7 C8 . . . . -131.2(3) ?
C2' C1 C7 C8 . . . . 53.2(11) ?
C2 C1 C7 C8 . . . . 53.6(5) ?
C6 C7 C8 C9 . . . . -1.5(3) ?
C1 C7 C8 C9 . . . . 177.9(3) ?
C7 C8 C9 C11 . . . . -177.7(3) ?
C7 C8 C9 S1 . . . . 1.9(3) ?
C8 C9 C11 C12 . . . . 150.9(3) ?
S1 C9 C11 C12 . . . . -28.6(4) ?
C8 C9 C11 C16 . . . . -29.7(4) ?
S1 C9 C11 C16 . . . . 150.8(2) ?
C16 C11 C12 C13 . . . . -0.3(4) ?
C9 C11 C12 C13 . . . . 179.1(3) ?
C11 C12 C13 O1 . . . . 178.9(3) ?
C11 C12 C13 C14 . . . . -1.2(5) ?
O1 C13 C14 C15 . . . . -178.3(3) ?
C12 C13 C14 C15 . . . . 1.8(5) ?
C13 C14 C15 C16 . . . . -0.9(5) ?
C14 C15 C16 C11 . . . . -0.6(5) ?
C12 C11 C16 C15 . . . . 1.1(4) ?
C9 C11 C16 C15 . . . . -178.2(3) ?
C22 C18 C19 C20 . . . . -177.6(3) ?
S2 C18 C19 C20 . . . . 0.3(3) ?
C22 C18 C19 C5 . . . . 4.4(5) ?
S2 C18 C19 C5 . . . . -177.7(2) ?
C1 C5 C19 C18 . . . . 42.1(4) ?
C4' C5 C19 C18 . . . . -133.1(7) ?
C4 C5 C19 C18 . . . . -141.5(3) ?
C1 C5 C19 C20 . . . . -135.7(3) ?
C4' C5 C19 C20 . . . . 49.1(8) ?
C4 C5 C19 C20 . . . . 40.6(4) ?
C18 C19 C20 C21 . . . . -1.4(3) ?
C5 C19 C20 C21 . . . . 176.7(2) ?
C19 C20 C21 C23 . . . . -175.1(2) ?
C19 C20 C21 S2 . . . . 1.8(3) ?
C20 C21 C23 C28 . . . . -28.5(4) ?
S2 C21 C23 C28 . . . . 155.0(2) ?
C20 C21 C23 C24 . . . . 148.8(3) ?
S2 C21 C23 C24 . . . . -27.7(4) ?
C28 C23 C24 C25 . . . . -0.7(4) ?
C21 C23 C24 C25 . . . . -178.0(3) ?
C23 C24 C25 C26 . . . . 0.2(5) ?
C23 C24 C25 C29 . . . . 178.8(3) ?
C24 C25 C26 C27 . . . . 0.6(5) ?
C29 C25 C26 C27 . . . . -178.0(3) ?
C25 C26 C27 C28 . . . . -0.9(5) ?
C26 C27 C28 C23 . . . . 0.4(5) ?
C24 C23 C28 C27 . . . . 0.4(4) ?
C21 C23 C28 C27 . . . . 177.8(3) ?
C14 C13 O1 C17 . . . . -2.6(5) ?
C12 C13 O1 C17 . . . . 177.3(3) ?
C7 C6 S1 C9 . . . . 0.5(2) ?
C10 C6 S1 C9 . . . . 179.3(2) ?
C8 C9 S1 C6 . . . . -1.4(2) ?
C11 C9 S1 C6 . . . . 178.2(2) ?
C19 C18 S2 C21 . . . . 0.6(2) ?
C22 C18 S2 C21 . . . . 178.7(2) ?
C20 C21 S2 C18 . . . . -1.4(2) ?
C23 C21 S2 C18 . . . . 175.7(2) ?
